data_2106238
loop_
_publ_author_name
'Bach, H.'
'Kueppers, H.'

_publ_section_title
;
 Cadmium diiodate
;
_journal_name_full 'Acta Crystallographica B (24,1968-38,1982)'
_journal_page_first 263
_journal_page_last 265
_journal_volume 34
_journal_year 1978
_chemical_formula_sum 'Cd I2 O6'
_chemical_name_systematic 'Cd (I O3)2'
_space_group_IT_number 19
_symmetry_space_group_name_Hall 'P 2ac 2ab'
_symmetry_space_group_name_H-M 'P 21 21 21'
_cell_angle_alpha 90
_cell_angle_beta 90
_cell_angle_gamma 90
_cell_formula_units_Z 4
_cell_length_a 5.856
_cell_length_b 17.47
_cell_length_c 5.582
_cell_volume 571.063
_citation_journal_id_ASTM ACBCAR
_cod_data_source_file Bach_ACBCAR_1978_825.cif
_cod_data_source_block Cd1I2O6
_cod_original_cell_volume 571.0627
_cod_original_formula_sum 'Cd1 I2 O6'
_cod_database_code 2106238

loop_
_symmetry_equiv_pos_as_xyz
x,y,z
-x+1/2,-y,z+1/2
x+1/2,-y+1/2,-z
-x,y+1/2,-z+1/2

loop_
_atom_site_label
_atom_site_type_symbol
_atom_site_fract_x
_atom_site_fract_y
_atom_site_fract_z
_atom_site_occupancy
_atom_site_U_iso_or_equiv
I2 I+5 0.63699 0.07754 0.02919 1 0.0
O1 O-2 0.0203 0.165 0.0417 1 0.0
O5 O-2 0.5057 0.1613 -0.107 1 0.0
Cd1 Cd+2 0.17191 0.09346 0.70714 1 0.0
O3 O-2 0.0327 0.2081 0.5185 1 0.0
I1 I+5 0.21417 0.2087 0.25443 1 0.0
O6 O-2 0.3977 0.0148 -0.0456 1 0.0
O2 O-2 0.3694 0.1249 0.3645 1 0.0
O4 O-2 0.8169 0.0482 -0.2196 1 0.0
